data_7156537
loop_
_publ_author_name
'Chandrasekhar, Attoor'
'Ramkumar, Venkatachalam'
'Sankararaman, Sethuraman'

_publ_section_title
;
 Palladium catalyzed carbonylative annulation of the C(sp<sup>2</sup>)-H
 bond of N,1-diaryl-1H-tetrazol-5-amines and
 N,4-diaryl-4H-triazol-3-amines to quinazolinones.
;
_journal_issue 44
_journal_name_full 'Organic &amp; biomolecular chemistry'
_journal_page_first 8629
_journal_page_last 8638
_journal_paper_doi 10.1039/c8ob02516a
_journal_volume 16
_journal_year 2018
_chemical_formula_moiety 'C51 H43 N5 O2 P2 Pd, 2(C H Cl3)'
_chemical_formula_sum 'C53 H45 Cl6 N5 O2 P2 Pd'
_chemical_formula_weight 1164.98
_space_group_crystal_system triclinic
_space_group_IT_number 2
_space_group_name_Hall '-P 1'
_space_group_name_H-M_alt 'P -1'
_symmetry_space_group_name_Hall '-P 1'
_symmetry_space_group_name_H-M 'P -1'
_atom_sites_solution_hydrogens mixed
_audit_creation_method SHELXL-2014/7
_audit_update_record
;
2018-03-27 deposited with the CCDC.
2018-10-25 downloaded from the CCDC.
;
_cell_angle_alpha 71.606(2)
_cell_angle_beta 87.408(3)
_cell_angle_gamma 63.9440(10)
_cell_formula_units_Z 2
_cell_length_a 12.2631(4)
_cell_length_b 13.7670(4)
_cell_length_c 19.0767(6)
_cell_measurement_reflns_used 9382
_cell_measurement_temperature 296(2)
_cell_measurement_theta_max 21.28
_cell_measurement_theta_min 2.26
_cell_volume 2728.97(15)
_computing_cell_refinement 'APEX2/SAINT (Bruker, 2004)'
_computing_data_collection 'APEX2 (Bruker, 2004)'
_computing_data_reduction 'SAINT/XPREP (Bruker, 2004)'
_computing_molecular_graphics 'ORTEP3 (Farrugia, 1997) and Mercury (Bruno et al., 2002)'
_computing_publication_material 'SHELXL-2014/7 (Sheldrick, 2014)'
_computing_structure_refinement 'SHELXL-2014/7 (Sheldrick, 2014)'
_computing_structure_solution 'SHELXT-2014/4 (Sheldrick, 2014)'
_diffrn_ambient_temperature 296(2)
_diffrn_measured_fraction_theta_full 0.999
_diffrn_measured_fraction_theta_max 0.999
_diffrn_measurement_device_type 'Bruker axs kappa apex2 CCD Diffractometer'
_diffrn_measurement_method '\w and \f scan'
_diffrn_radiation_monochromator graphite
_diffrn_radiation_source 'fine-focus sealed tube'
_diffrn_radiation_type MoK\a
_diffrn_radiation_wavelength 0.71073
_diffrn_reflns_av_R_equivalents 0.0704
_diffrn_reflns_av_unetI/netI 0.0632
_diffrn_reflns_Laue_measured_fraction_full 0.999
_diffrn_reflns_Laue_measured_fraction_max 0.999
_diffrn_reflns_limit_h_max 14
_diffrn_reflns_limit_h_min -14
_diffrn_reflns_limit_k_max 16
_diffrn_reflns_limit_k_min -16
_diffrn_reflns_limit_l_max 22
_diffrn_reflns_limit_l_min -22
_diffrn_reflns_number 49975
_diffrn_reflns_point_group_measured_fraction_full 0.999
_diffrn_reflns_point_group_measured_fraction_max 0.999
_diffrn_reflns_theta_full 25.000
_diffrn_reflns_theta_max 25.000
_diffrn_reflns_theta_min 2.068
_exptl_absorpt_coefficient_mu 0.736
_exptl_absorpt_correction_T_max 0.7453
_exptl_absorpt_correction_T_min 0.6795
_exptl_absorpt_correction_type multi-scan
_exptl_absorpt_process_details 'SADABS (Bruker, 2004)'
_exptl_crystal_colour colourless
_exptl_crystal_density_diffrn 1.418
_exptl_crystal_description block
_exptl_crystal_F_000 1184
_exptl_crystal_size_max 0.200
_exptl_crystal_size_mid 0.150
_exptl_crystal_size_min 0.100
_refine_diff_density_max 0.535
_refine_diff_density_min -0.504
_refine_diff_density_rms 0.060
_refine_ls_extinction_coef 0.0019(4)
_refine_ls_extinction_expression Fc^*^=kFc[1+0.001xFc^2^\l^3^/sin(2\q)]^-1/4^
_refine_ls_extinction_method 'SHELXL-2014/7 (Sheldrick 2014'
_refine_ls_goodness_of_fit_ref 1.013
_refine_ls_hydrogen_treatment mixed
_refine_ls_matrix_type full
_refine_ls_number_parameters 763
_refine_ls_number_reflns 9643
_refine_ls_number_restraints 680
_refine_ls_restrained_S_all 1.009
_refine_ls_R_factor_all 0.1193
_refine_ls_R_factor_gt 0.0548
_refine_ls_shift/su_max 0.001
_refine_ls_shift/su_mean 0.000
_refine_ls_structure_factor_coef Fsqd
_refine_ls_weighting_details 'w=1/[\s^2^(Fo^2^)+(0.0627P)^2^+3.2912P] where P=(Fo^2^+2Fc^2^)/3'
_refine_ls_weighting_scheme calc
_refine_ls_wR_factor_gt 0.1275
_refine_ls_wR_factor_ref 0.1648
_reflns_Friedel_coverage 0.000
_reflns_number_gt 5235
_reflns_number_total 9643
_reflns_threshold_expression 'I > 2\s(I)'
_cod_data_source_file c8ob02516a2.cif
_cod_data_source_block 1193
_cod_depositor_comments 'Adding full bibliography for 7156537--7156540.cif.'
_cod_database_code 7156537
_shelx_shelxl_version_number 2014/7
_shelx_space_group_comment
;
The symmetry employed for this shelxl refinement is uniquely defined
by the following loop, which should always be used as a source of
symmetry information in preference to the above space-group names.
They are only intended as comments.
;
_shelx_estimated_absorpt_t_min 0.867
_shelx_estimated_absorpt_t_max 0.930

loop_
_space_group_symop_operation_xyz
'x, y, z'
'-x, -y, -z'

loop_
_atom_site_label
_atom_site_type_symbol
_atom_site_fract_x
_atom_site_fract_y
_atom_site_fract_z
_atom_site_U_iso_or_equiv
_atom_site_adp_type
_atom_site_occupancy
_atom_site_site_symmetry_order
_atom_site_calc_flag
_atom_site_refinement_flags_posn
_atom_site_refinement_flags_adp
_atom_site_refinement_flags_occupancy
_atom_site_disorder_assembly
_atom_site_disorder_group
C1 C 0.6160(6) 0.6155(6) 0.5715(3) 0.0761(18) Uani 1 1 d . . . . .
C2 C 0.6050(6) 0.7135(7) 0.5823(4) 0.093(2) Uani 1 1 d . . . . .
H2 H 0.6115 0.7148 0.6303 0.112 Uiso 1 1 calc R U . . .
C3 C 0.5842(8) 0.8095(8) 0.5226(5) 0.131(3) Uani 1 1 d . . . . .
H3 H 0.5763 0.8759 0.5300 0.157 Uiso 1 1 calc R U . . .
C4 C 0.5754(9) 0.8061(10) 0.4518(5) 0.135(3) Uani 1 1 d . . . . .
H4 H 0.5626 0.8705 0.4112 0.163 Uiso 1 1 calc R U . . .
C5 C 0.5849(8) 0.7117(10) 0.4401(4) 0.120(3) Uani 1 1 d . . . . .
H5 H 0.5776 0.7117 0.3918 0.144 Uiso 1 1 calc R U . . .
C6 C 0.6054(6) 0.6141(7) 0.4996(4) 0.096(2) Uani 1 1 d . . . . .
H6 H 0.6120 0.5487 0.4915 0.116 Uiso 1 1 calc R U . . .
C7 C 0.7136(6) 0.3682(6) 0.6224(4) 0.0852(19) Uani 1 1 d . . . . .
C8 C 0.8083(7) 0.3557(7) 0.5793(4) 0.100(2) Uani 1 1 d . . . . .
H8 H 0.8329 0.4134 0.5628 0.120 Uiso 1 1 calc R U . . .
C9 C 0.8678(8) 0.2565(10) 0.5603(5) 0.126(3) Uani 1 1 d . . . . .
H9 H 0.9327 0.2472 0.5315 0.151 Uiso 1 1 calc R U . . .
C10 C 0.8294(11) 0.1730(10) 0.5845(7) 0.153(4) Uani 1 1 d . . . . .
H10 H 0.8688 0.1069 0.5717 0.183 Uiso 1 1 calc R U . . .
C11 C 0.7354(12) 0.1845(10) 0.6266(7) 0.167(5) Uani 1 1 d . . . . .
H11 H 0.7106 0.1269 0.6425 0.200 Uiso 1 1 calc R U . . .
C12 C 0.6771(8) 0.2824(8) 0.6456(5) 0.121(3) Uani 1 1 d . . . . .
H12 H 0.6124 0.2908 0.6743 0.145 Uiso 1 1 calc R U . . .
C13 C 0.4914(6) 0.5047(6) 0.6722(3) 0.0765(18) Uani 1 1 d . . . . .
C14 C 0.3907(6) 0.5726(6) 0.6201(4) 0.090(2) Uani 1 1 d . . . . .
H14 H 0.3994 0.6156 0.5735 0.108 Uiso 1 1 calc R U . . .
C15 C 0.2755(7) 0.5786(8) 0.6355(5) 0.117(3) Uani 1 1 d . . . . .
H15 H 0.2081 0.6259 0.6000 0.141 Uiso 1 1 calc R U . . .
C16 C 0.2641(8) 0.5144(9) 0.7030(5) 0.124(3) Uani 1 1 d . . . . .
H16 H 0.1883 0.5170 0.7137 0.149 Uiso 1 1 calc R U . . .
C17 C 0.3642(9) 0.4445(8) 0.7564(5) 0.118(3) Uani 1 1 d . . . . .
H17 H 0.3554 0.4000 0.8023 0.142 Uiso 1 1 calc R U . . .
C18 C 0.4773(7) 0.4411(7) 0.7416(4) 0.099(2) Uani 1 1 d . . . . .
H18 H 0.5436 0.3962 0.7780 0.119 Uiso 1 1 calc R U . . .
C19 C 0.9155(5) 0.6130(5) 0.8074(3) 0.0674(14) Uani 1 1 d . U . . .
C20 C 0.8547(7) 0.7036(6) 0.7445(4) 0.094(2) Uani 1 1 d . U . . .
H20 H 0.7887 0.7084 0.7190 0.113 Uiso 1 1 calc R U . . .
C21 C 0.8937(9) 0.7888(7) 0.7192(5) 0.134(3) Uani 1 1 d . U . . .
H21 H 0.8539 0.8508 0.6763 0.160 Uiso 1 1 calc R U . . .
C22 C 0.9900(9) 0.7812(8) 0.7572(5) 0.125(3) Uani 1 1 d . U . . .
H22 H 1.0166 0.8373 0.7388 0.150 Uiso 1 1 calc R U . . .
C23 C 1.0481(8) 0.6945(7) 0.8209(5) 0.109(2) Uani 1 1 d . U . . .
H23 H 1.1107 0.6932 0.8475 0.131 Uiso 1 1 calc R U . . .
C24 C 1.0131(6) 0.6075(6) 0.8460(4) 0.0849(18) Uani 1 1 d . U . . .
H24 H 1.0546 0.5455 0.8886 0.102 Uiso 1 1 calc R U . . .
C25 C 0.7824(5) 0.5228(5) 0.9186(3) 0.0606(14) Uani 1 1 d . . . . .
C26 C 0.7774(5) 0.5985(5) 0.9528(3) 0.0712(16) Uani 1 1 d . . . . .
H26 H 0.8173 0.6438 0.9349 0.085 Uiso 1 1 calc R U . . .
C27 C 0.7131(7) 0.6078(6) 1.0139(4) 0.096(2) Uani 1 1 d . . . . .
H27 H 0.7096 0.6596 1.0366 0.115 Uiso 1 1 calc R U . . .
C28 C 0.6545(7) 0.5407(7) 1.0409(4) 0.100(2) Uani 1 1 d . . . . .
H28 H 0.6115 0.5465 1.0820 0.120 Uiso 1 1 calc R U . . .
C29 C 0.6599(6) 0.4657(6) 1.0071(4) 0.090(2) Uani 1 1 d . . . . .
H29 H 0.6216 0.4191 1.0261 0.108 Uiso 1 1 calc R U . . .
C30 C 0.7204(5) 0.4574(5) 0.9460(3) 0.0750(17) Uani 1 1 d . . . . .
H30 H 0.7202 0.4077 0.9225 0.090 Uiso 1 1 calc R U . . .
C31 C 1.0082(5) 0.3714(5) 0.8824(3) 0.0646(15) Uani 1 1 d . . . . .
C32 C 1.1043(6) 0.3423(6) 0.8398(4) 0.0795(18) Uani 1 1 d . . . . .
H32 H 1.0973 0.3913 0.7919 0.095 Uiso 1 1 calc R U . . .
C33 C 1.2097(8) 0.2424(8) 0.8671(6) 0.108(3) Uani 1 1 d . . . . .
H33 H 1.2739 0.2239 0.8381 0.130 Uiso 1 1 calc R U . . .
C34 C 1.2194(9) 0.1702(7) 0.9378(7) 0.123(3) Uani 1 1 d . . . . .
H34 H 1.2901 0.1016 0.9561 0.148 Uiso 1 1 calc R U . . .
C35 C 1.1260(9) 0.1975(7) 0.9819(5) 0.112(3) Uani 1 1 d . . . . .
H35 H 1.1339 0.1484 1.0299 0.135 Uiso 1 1 calc R U . . .
C36 C 1.0204(7) 0.2987(6) 0.9541(4) 0.0855(19) Uani 1 1 d . . . . .
H36 H 0.9572 0.3181 0.9837 0.103 Uiso 1 1 calc R U . . .
C37 C 0.8992(6) 0.4338(6) 0.6993(3) 0.0709(17) Uani 1 1 d . . . . .
C38 C 0.9328(6) 0.5073(7) 0.6445(3) 0.091(2) Uani 1 1 d . . . . .
H38 H 0.8858 0.5861 0.6319 0.109 Uiso 1 1 calc R U . . .
C39 C 1.0352(9) 0.4644(10) 0.6088(5) 0.120(3) Uani 1 1 d . . . . .
H39 H 1.0563 0.5148 0.5725 0.144 Uiso 1 1 calc R U . . .
C40 C 1.1048(8) 0.3504(11) 0.6260(5) 0.128(4) Uani 1 1 d . . . . .
H40 H 1.1729 0.3232 0.6011 0.154 Uiso 1 1 calc R U . . .
C41 C 1.0763(7) 0.2733(8) 0.6804(5) 0.108(3) Uani 1 1 d . . . . .
H41 H 1.1254 0.1949 0.6929 0.129 Uiso 1 1 calc R U . . .
C42 C 0.9721(6) 0.3160(7) 0.7161(4) 0.0791(19) Uani 1 1 d . . . . .
C50 C 0.5363(7) 0.6679(8) 0.7885(4) 0.088(2) Uani 1 1 d . . . . .
C51 C 0.4149(8) 0.7113(7) 0.8202(5) 0.157(4) Uani 1 1 d . . . . .
H51A H 0.3938 0.6494 0.8411 0.235 Uiso 1 1 calc R U . . .
H51B H 0.4215 0.7410 0.8583 0.235 Uiso 1 1 calc R U . . .
H51C H 0.3527 0.7708 0.7814 0.235 Uiso 1 1 calc R U . . .
C53 C 0.1916(10) -0.0031(10) 0.6071(8) 0.194(5) Uani 1 1 d . . . . .
H53 H 0.1405 0.0446 0.6358 0.233 Uiso 1 1 calc R U . . .
P1 P 0.64199(15) 0.49297(15) 0.65318(8) 0.0693(5) Uani 1 1 d . . . . .
P2 P 0.86635(13) 0.50078(12) 0.84013(8) 0.0571(4) Uani 1 1 d . . . . .
Pd1 Pd 0.74873(4) 0.49713(4) 0.74902(2) 0.06030(18) Uani 1 1 d . . . . .
N5 N 0.9371(5) 0.2429(5) 0.7714(4) 0.0851(18) Uani 1 1 d D . . . .
H5A H 0.880(6) 0.273(6) 0.787(4) 0.102 Uiso 1 1 d . U . . .
O1 O 0.5857(4) 0.5641(4) 0.7953(2) 0.0742(11) Uani 1 1 d . . . . .
O2 O 0.5800(5) 0.7349(4) 0.7588(3) 0.1202(19) Uani 1 1 d . . . . .
Cl4 Cl 0.1773(4) 0.0784(4) 0.5090(3) 0.274(2) Uani 1 1 d . . . . .
Cl5 Cl 0.1434(6) -0.1044(4) 0.6015(3) 0.303(3) Uani 1 1 d . . . . .
Cl6 Cl 0.3301(5) -0.0609(6) 0.6351(3) 0.330(3) Uani 1 1 d . . . . .
C43 C 0.984(3) 0.1271(11) 0.8033(16) 0.090(5) Uani 0.515(16) 1 d D U P A 1
C44 C 0.8438(18) 0.112(2) 0.9013(12) 0.097(4) Uani 0.515(16) 1 d D U P A 1
C45 C 0.7269(18) 0.1421(19) 0.8756(13) 0.117(5) Uani 0.515(16) 1 d D U P A 1
H45 H 0.7127 0.1375 0.8296 0.140 Uiso 0.515(16) 1 calc R U P A 1
C46 C 0.627(2) 0.180(2) 0.9172(12) 0.119(5) Uani 0.515(16) 1 d D U P A 1
H46 H 0.5478 0.1996 0.8999 0.143 Uiso 0.515(16) 1 calc R U P A 1
C47 C 0.654(2) 0.186(2) 0.9842(12) 0.113(5) Uani 0.515(16) 1 d D U P A 1
H47 H 0.5905 0.2125 1.0124 0.135 Uiso 0.515(16) 1 calc R U P A 1
C48 C 0.7696(19) 0.1531(19) 1.0109(12) 0.128(5) Uani 0.515(16) 1 d D U P A 1
H48 H 0.7838 0.1574 1.0571 0.153 Uiso 0.515(16) 1 calc R U P A 1
C49 C 0.866(2) 0.1140(17) 0.9710(12) 0.114(5) Uani 0.515(16) 1 d D U P A 1
H49 H 0.9457 0.0892 0.9907 0.137 Uiso 0.515(16) 1 calc R U P A 1
N1 N 0.9454(17) 0.0679(13) 0.8619(10) 0.099(4) Uani 0.515(16) 1 d D U P A 1
N2 N 1.0155(16) -0.0500(13) 0.8806(11) 0.121(4) Uani 0.515(16) 1 d D U P A 1
N3 N 1.0984(16) -0.0587(14) 0.8365(12) 0.127(5) Uani 0.515(16) 1 d D U P A 1
N4 N 1.0843(18) 0.0454(14) 0.7893(11) 0.109(4) Uani 0.515(16) 1 d D U P A 1
C43' C 0.983(3) 0.1309(12) 0.7854(16) 0.087(5) Uani 0.485(16) 1 d D U P A 2
C44' C 0.8307(19) 0.113(2) 0.8772(13) 0.095(4) Uani 0.485(16) 1 d D U P A 2
C45' C 0.7278(19) 0.1130(19) 0.8542(14) 0.118(5) Uani 0.485(16) 1 d D U P A 2
H45' H 0.7246 0.0885 0.8145 0.142 Uiso 0.485(16) 1 calc R U P A 2
C46' C 0.627(2) 0.152(2) 0.8931(13) 0.126(6) Uani 0.485(16) 1 d D U P A 2
H46' H 0.5535 0.1561 0.8774 0.151 Uiso 0.485(16) 1 calc R U P A 2
C47' C 0.633(2) 0.183(2) 0.9537(15) 0.120(6) Uani 0.485(16) 1 d D U P A 2
H47' H 0.5652 0.2067 0.9793 0.144 Uiso 0.485(16) 1 calc R U P A 2
C48' C 0.740(2) 0.179(2) 0.9766(14) 0.128(5) Uani 0.485(16) 1 d D U P A 2
H48' H 0.7465 0.1963 1.0191 0.153 Uiso 0.485(16) 1 calc R U P A 2
C49' C 0.840(2) 0.1482(18) 0.9352(12) 0.107(5) Uani 0.485(16) 1 d D U P A 2
H49' H 0.9106 0.1517 0.9469 0.128 Uiso 0.485(16) 1 calc R U P A 2
N1' N 0.9289(18) 0.0777(14) 0.8341(11) 0.096(4) Uani 0.485(16) 1 d D U P A 2
N2' N 0.9919(16) -0.0342(14) 0.8357(13) 0.114(4) Uani 0.485(16) 1 d D U P A 2
N3' N 1.0715(17) -0.0371(15) 0.7906(12) 0.119(5) Uani 0.485(16) 1 d D U P A 2
N4' N 1.0705(18) 0.0669(14) 0.7536(11) 0.102(4) Uani 0.485(16) 1 d D U P A 2
C52 C 0.5208(12) 0.9414(14) 0.8006(8) 0.134(5) Uani 0.634(6) 1 d D U P B 3
H52 H 0.5456 0.8718 0.7875 0.161 Uiso 0.634(6) 1 calc R U P B 3
Cl1 Cl 0.3664(5) 1.0067(5) 0.7963(4) 0.238(4) Uani 0.634(6) 1 d D U P B 3
Cl2 Cl 0.5718(8) 1.0296(7) 0.7384(4) 0.236(4) Uani 0.634(6) 1 d D U P B 3
Cl3 Cl 0.5880(7) 0.9039(6) 0.8872(3) 0.202(3) Uani 0.634(6) 1 d D U P B 3
C52' C 0.5546(18) 0.946(2) 0.8117(11) 0.163(9) Uani 0.366(6) 1 d D U P B 4
H52' H 0.5472 0.8906 0.7921 0.195 Uiso 0.366(6) 1 calc R U P B 4
Cl1' Cl 0.7068(9) 0.9173(8) 0.8236(7) 0.217(5) Uani 0.366(6) 1 d D U P B 4
Cl2' Cl 0.4708(11) 1.0824(8) 0.7541(5) 0.187(5) Uani 0.366(6) 1 d D U P B 4
Cl3' Cl 0.5030(12) 0.9351(11) 0.8969(6) 0.226(7) Uani 0.366(6) 1 d D U P B 4

loop_
_atom_site_aniso_label
_atom_site_aniso_U_11
_atom_site_aniso_U_22
_atom_site_aniso_U_33
_atom_site_aniso_U_23
_atom_site_aniso_U_13
_atom_site_aniso_U_12
C1 0.075(4) 0.118(5) 0.051(3) -0.026(4) 0.012(3) -0.059(4)
C2 0.110(6) 0.117(6) 0.061(4) -0.020(4) 0.009(4) -0.066(5)
C3 0.168(9) 0.133(7) 0.093(6) -0.007(6) 0.004(6) -0.088(7)
C4 0.141(8) 0.170(10) 0.081(6) 0.010(6) 0.001(5) -0.091(8)
C5 0.123(7) 0.186(10) 0.062(5) -0.025(6) 0.009(4) -0.091(7)
C6 0.093(5) 0.150(7) 0.062(4) -0.027(5) 0.011(4) -0.074(5)
C7 0.090(5) 0.117(6) 0.080(4) -0.054(4) 0.013(4) -0.059(5)
C8 0.104(6) 0.138(7) 0.082(5) -0.067(5) 0.021(4) -0.056(5)
C9 0.109(7) 0.177(9) 0.113(7) -0.094(7) 0.025(5) -0.052(7)
C10 0.143(10) 0.153(10) 0.196(12) -0.126(9) 0.010(8) -0.048(8)
C11 0.173(11) 0.161(10) 0.238(14) -0.126(10) 0.052(10) -0.099(9)
C12 0.116(7) 0.133(7) 0.156(8) -0.080(6) 0.024(6) -0.072(6)
C13 0.087(5) 0.113(5) 0.062(4) -0.042(4) 0.018(4) -0.065(4)
C14 0.085(5) 0.138(6) 0.071(4) -0.042(4) 0.023(4) -0.068(5)
C15 0.092(6) 0.188(9) 0.093(6) -0.039(6) 0.017(5) -0.086(6)
C16 0.120(7) 0.210(10) 0.106(7) -0.072(7) 0.042(6) -0.119(8)
C17 0.146(8) 0.189(9) 0.091(6) -0.058(6) 0.051(6) -0.132(8)
C18 0.121(6) 0.151(7) 0.068(4) -0.039(4) 0.021(4) -0.096(6)
C19 0.076(4) 0.077(4) 0.066(3) -0.029(3) 0.023(3) -0.046(3)
C20 0.123(5) 0.090(4) 0.079(4) -0.016(3) 0.006(3) -0.063(4)
C21 0.193(7) 0.124(5) 0.111(5) -0.014(4) 0.011(5) -0.111(6)
C22 0.171(7) 0.134(6) 0.117(5) -0.040(4) 0.033(4) -0.111(6)
C23 0.133(6) 0.128(5) 0.117(5) -0.052(4) 0.035(4) -0.095(5)
C24 0.084(4) 0.095(4) 0.095(4) -0.036(3) 0.014(3) -0.055(4)
C25 0.066(4) 0.071(4) 0.049(3) -0.020(3) 0.006(3) -0.034(3)
C26 0.079(4) 0.080(4) 0.059(4) -0.025(3) 0.009(3) -0.038(4)
C27 0.105(6) 0.114(6) 0.080(5) -0.056(4) 0.021(4) -0.045(5)
C28 0.097(6) 0.141(7) 0.066(4) -0.045(5) 0.033(4) -0.051(5)
C29 0.095(5) 0.120(6) 0.073(4) -0.036(4) 0.030(4) -0.063(5)
C30 0.080(4) 0.094(5) 0.063(4) -0.030(3) 0.021(3) -0.048(4)
C31 0.070(4) 0.072(4) 0.069(4) -0.032(3) 0.007(3) -0.040(3)
C32 0.066(4) 0.093(5) 0.091(5) -0.047(4) 0.008(4) -0.035(4)
C33 0.083(6) 0.117(7) 0.153(8) -0.082(6) 0.023(6) -0.045(6)
C34 0.094(7) 0.072(6) 0.189(11) -0.038(7) -0.019(7) -0.024(5)
C35 0.102(7) 0.085(6) 0.128(7) -0.001(5) -0.013(6) -0.043(6)
C36 0.080(5) 0.084(5) 0.089(5) -0.016(4) -0.004(4) -0.040(4)
C37 0.074(4) 0.110(5) 0.059(4) -0.040(4) 0.017(3) -0.059(4)
C38 0.098(5) 0.142(6) 0.069(4) -0.048(4) 0.033(4) -0.079(5)
C39 0.130(8) 0.200(10) 0.103(6) -0.084(7) 0.065(6) -0.117(8)
C40 0.101(7) 0.227(12) 0.136(8) -0.121(9) 0.071(6) -0.105(8)
C41 0.079(5) 0.151(7) 0.137(7) -0.102(6) 0.040(5) -0.055(5)
C42 0.071(5) 0.116(6) 0.083(5) -0.063(5) 0.030(4) -0.053(5)
C50 0.087(6) 0.095(6) 0.067(4) -0.019(4) 0.016(4) -0.034(5)
C51 0.139(8) 0.109(6) 0.157(8) -0.021(6) 0.095(7) -0.022(6)
C53 0.103(8) 0.150(10) 0.269(16) -0.041(10) 0.034(9) -0.023(7)
P1 0.0747(11) 0.1001(13) 0.0561(9) -0.0338(9) 0.0136(8) -0.0541(11)
P2 0.0611(10) 0.0696(10) 0.0511(8) -0.0240(7) 0.0119(7) -0.0360(8)
Pd1 0.0653(3) 0.0800(3) 0.0506(3) -0.0273(2) 0.01385(19) -0.0423(2)
N5 0.073(4) 0.089(5) 0.111(5) -0.058(4) 0.030(3) -0.036(4)
O1 0.067(3) 0.094(3) 0.069(3) -0.035(3) 0.019(2) -0.038(3)
O2 0.141(5) 0.096(4) 0.123(4) -0.042(3) 0.062(4) -0.054(4)
Cl4 0.230(4) 0.302(5) 0.230(4) 0.005(4) 0.038(3) -0.132(4)
Cl5 0.473(8) 0.317(6) 0.301(6) -0.172(5) 0.169(6) -0.297(6)
Cl6 0.188(4) 0.411(8) 0.267(5) -0.009(5) 0.007(4) -0.097(5)
C43 0.089(7) 0.092(7) 0.118(10) -0.068(6) 0.019(7) -0.044(6)
C44 0.113(7) 0.083(6) 0.123(8) -0.044(7) 0.022(7) -0.060(5)
C45 0.122(7) 0.115(7) 0.122(8) -0.052(6) 0.015(7) -0.051(6)
C46 0.125(7) 0.122(7) 0.126(9) -0.053(7) 0.021(8) -0.060(6)
C47 0.128(9) 0.107(7) 0.121(10) -0.039(7) 0.017(8) -0.068(7)
C48 0.141(8) 0.117(8) 0.119(9) -0.047(7) 0.009(8) -0.046(7)
C49 0.122(8) 0.100(8) 0.129(9) -0.045(7) 0.008(8) -0.051(6)
N1 0.109(6) 0.078(5) 0.127(8) -0.051(6) 0.016(7) -0.046(5)
N2 0.133(8) 0.085(6) 0.137(9) -0.048(7) 0.024(7) -0.036(6)
N3 0.130(8) 0.098(7) 0.134(9) -0.049(7) 0.039(7) -0.028(6)
N4 0.121(7) 0.094(6) 0.122(8) -0.061(6) 0.026(7) -0.041(5)
C43' 0.088(7) 0.091(7) 0.112(9) -0.066(6) 0.016(7) -0.046(6)
C44' 0.112(7) 0.080(6) 0.120(8) -0.044(6) 0.017(7) -0.059(6)
C45' 0.123(8) 0.107(8) 0.135(9) -0.051(7) 0.019(8) -0.054(7)
C46' 0.127(8) 0.121(9) 0.141(10) -0.046(8) 0.022(8) -0.064(7)
C47' 0.132(8) 0.114(7) 0.121(9) -0.043(8) 0.021(8) -0.058(6)
C48' 0.137(8) 0.114(7) 0.125(9) -0.046(7) 0.010(8) -0.046(7)
C49' 0.124(7) 0.097(7) 0.118(9) -0.049(7) 0.013(7) -0.057(6)
N1' 0.111(6) 0.077(5) 0.125(8) -0.058(5) 0.014(6) -0.047(5)
N2' 0.132(7) 0.083(6) 0.138(8) -0.055(7) 0.020(7) -0.046(6)
N3' 0.129(8) 0.089(7) 0.132(9) -0.057(7) 0.028(7) -0.032(6)
N4' 0.113(7) 0.091(7) 0.119(9) -0.065(6) 0.018(7) -0.040(6)
C52 0.163(10) 0.111(8) 0.137(9) -0.044(7) 0.010(9) -0.068(8)
Cl1 0.135(4) 0.201(6) 0.378(9) -0.195(6) -0.011(5) -0.002(4)
Cl2 0.323(10) 0.198(7) 0.165(5) 0.031(5) -0.032(6) -0.155(7)
Cl3 0.253(9) 0.171(6) 0.142(5) 0.017(4) -0.062(5) -0.099(6)
C52' 0.205(14) 0.119(11) 0.139(12) -0.021(11) 0.028(13) -0.066(12)
Cl1' 0.207(10) 0.160(8) 0.279(12) -0.096(8) 0.051(9) -0.065(7)
Cl2' 0.242(12) 0.132(7) 0.098(5) -0.003(4) 0.001(6) -0.030(7)
Cl3' 0.274(14) 0.149(8) 0.155(8) -0.024(6) 0.110(10) -0.034(9)

loop_
_atom_type_symbol
_atom_type_description
_atom_type_scat_dispersion_real
_atom_type_scat_dispersion_imag
_atom_type_scat_source
C C 0.0033 0.0016 'International Tables Vol C Tables 4.2.6.8 and 6.1.1.4'
H H 0.0000 0.0000 'International Tables Vol C Tables 4.2.6.8 and 6.1.1.4'
P P 0.1023 0.0942 'International Tables Vol C Tables 4.2.6.8 and 6.1.1.4'
Pd Pd -0.9988 1.0072 'International Tables Vol C Tables 4.2.6.8 and 6.1.1.4'
N N 0.0061 0.0033 'International Tables Vol C Tables 4.2.6.8 and 6.1.1.4'
O O 0.0106 0.0060 'International Tables Vol C Tables 4.2.6.8 and 6.1.1.4'
Cl Cl 0.1484 0.1585 'International Tables Vol C Tables 4.2.6.8 and 6.1.1.4'

loop_
_geom_angle_atom_site_label_1
_geom_angle_atom_site_label_2
_geom_angle_atom_site_label_3
_geom_angle
C2 C1 C6 119.6(6)
C2 C1 P1 117.8(5)
C6 C1 P1 122.7(6)
C3 C2 C1 120.5(7)
C3 C2 H2 119.7
C1 C2 H2 119.7
C2 C3 C4 119.0(9)
C2 C3 H3 120.5
C4 C3 H3 120.5
C5 C4 C3 121.3(9)
C5 C4 H4 119.3
C3 C4 H4 119.3
C4 C5 C6 120.5(8)
C4 C5 H5 119.8
C6 C5 H5 119.8
C5 C6 C1 119.1(8)
C5 C6 H6 120.5
C1 C6 H6 120.5
C8 C7 C12 119.2(7)
C8 C7 P1 120.5(6)
C12 C7 P1 120.2(6)
C7 C8 C9 120.1(8)
C7 C8 H8 120.0
C9 C8 H8 120.0
C10 C9 C8 119.0(9)
C10 C9 H9 120.5
C8 C9 H9 120.5
C11 C10 C9 121.6(10)
C11 C10 H10 119.2
C9 C10 H10 119.2
C10 C11 C12 119.2(10)
C10 C11 H11 120.4
C12 C11 H11 120.4
C11 C12 C7 120.8(9)
C11 C12 H12 119.6
C7 C12 H12 119.6
C14 C13 C18 118.7(6)
C14 C13 P1 122.5(5)
C18 C13 P1 118.7(6)
C13 C14 C15 121.5(7)
C13 C14 H14 119.2
C15 C14 H14 119.2
C16 C15 C14 118.8(8)
C16 C15 H15 120.6
C14 C15 H15 120.6
C15 C16 C17 120.8(7)
C15 C16 H16 119.6
C17 C16 H16 119.6
C18 C17 C16 120.2(7)
C18 C17 H17 119.9
C16 C17 H17 119.9
C17 C18 C13 119.9(7)
C17 C18 H18 120.0
C13 C18 H18 120.0
C20 C19 C24 120.2(6)
C20 C19 P2 119.1(5)
C24 C19 P2 120.7(5)
C19 C20 C21 118.8(7)
C19 C20 H20 120.6
C21 C20 H20 120.6
C22 C21 C20 120.1(8)
C22 C21 H21 120.0
C20 C21 H21 120.0
C23 C22 C21 121.8(8)
C23 C22 H22 119.1
C21 C22 H22 119.1
C22 C23 C24 119.0(8)
C22 C23 H23 120.5
C24 C23 H23 120.5
C23 C24 C19 119.9(7)
C23 C24 H24 120.0
C19 C24 H24 120.0
C26 C25 C30 118.6(5)
C26 C25 P2 124.3(4)
C30 C25 P2 117.1(4)
C25 C26 C27 120.4(6)
C25 C26 H26 119.8
C27 C26 H26 119.8
C28 C27 C26 120.1(6)
C28 C27 H27 119.9
C26 C27 H27 119.9
C29 C28 C27 119.4(6)
C29 C28 H28 120.3
C27 C28 H28 120.3
C28 C29 C30 121.2(6)
C28 C29 H29 119.4
C30 C29 H29 119.4
C29 C30 C25 120.3(6)
C29 C30 H30 119.9
C25 C30 H30 119.9
C32 C31 C36 118.9(6)
C32 C31 P2 118.7(5)
C36 C31 P2 122.3(5)
C33 C32 C31 121.1(7)
C33 C32 H32 119.4
C31 C32 H32 119.4
C32 C33 C34 119.2(8)
C32 C33 H33 120.4
C34 C33 H33 120.4
C33 C34 C35 121.1(8)
C33 C34 H34 119.5
C35 C34 H34 119.5
C34 C35 C36 119.3(8)
C34 C35 H35 120.4
C36 C35 H35 120.4
C35 C36 C31 120.4(7)
C35 C36 H36 119.8
C31 C36 H36 119.8
C38 C37 C42 117.5(6)
C38 C37 Pd1 120.3(6)
C42 C37 Pd1 122.1(4)
C39 C38 C37 120.8(8)
C39 C38 H38 119.6
C37 C38 H38 119.6
C40 C39 C38 120.7(8)
C40 C39 H39 119.6
C38 C39 H39 119.6
C39 C40 C41 120.9(8)
C39 C40 H40 119.5
C41 C40 H40 119.5
C40 C41 C42 118.6(8)
C40 C41 H41 120.7
C42 C41 H41 120.7
C41 C42 C37 121.4(7)
C41 C42 N5 121.8(7)
C37 C42 N5 116.9(5)
O2 C50 O1 124.6(7)
O2 C50 C51 119.7(8)
O1 C50 C51 115.8(7)
C50 C51 H51A 109.5
C50 C51 H51B 109.5
H51A C51 H51B 109.5
C50 C51 H51C 109.5
H51A C51 H51C 109.5
H51B C51 H51C 109.5
Cl6 C53 Cl5 111.6(7)
Cl6 C53 Cl4 106.0(7)
Cl5 C53 Cl4 100.9(8)
Cl6 C53 H53 112.5
Cl5 C53 H53 112.5
Cl4 C53 H53 112.5
C13 P1 C1 105.1(3)
C13 P1 C7 104.4(3)
C1 P1 C7 105.7(3)
C13 P1 Pd1 114.25(19)
C1 P1 Pd1 109.1(2)
C7 P1 Pd1 117.4(2)
C25 P2 C19 107.0(3)
C25 P2 C31 103.5(3)
C19 P2 C31 103.6(3)
C25 P2 Pd1 110.97(18)
C19 P2 Pd1 113.5(2)
C31 P2 Pd1 117.25(17)
C37 Pd1 O1 176.52(19)
C37 Pd1 P1 86.98(16)
O1 Pd1 P1 89.57(11)
C37 Pd1 P2 89.40(16)
O1 Pd1 P2 94.05(11)
P1 Pd1 P2 176.16(6)
C43' N5 C42 124.5(10)
C43 N5 C42 134.4(10)
C43' N5 H5A 120(6)
C43 N5 H5A 111(6)
C42 N5 H5A 114(6)
C50 O1 Pd1 119.0(4)
N4 C43 N1 103.7(14)
N4 C43 N5 128.3(16)
N1 C43 N5 127.8(15)
C45 C44 C49 119.3(18)
C45 C44 N1 122.2(18)
C49 C44 N1 118.2(17)
C44 C45 C46 122.0(19)
C44 C45 H45 119.0
C46 C45 H45 119.0
C47 C46 C45 116(2)
C47 C46 H46 121.9
C45 C46 H46 121.9
C48 C47 C46 122(2)
C48 C47 H47 118.9
C46 C47 H47 118.9
C47 C48 C49 121(2)
C47 C48 H48 119.4
C49 C48 H48 119.4
C48 C49 C44 119.0(19)
C48 C49 H49 120.5
C44 C49 H49 120.5
C43 N1 N2 112.3(13)
C43 N1 C44 128.0(17)
N2 N1 C44 119.7(17)
N3 N2 N1 102.9(14)
N2 N3 N4 112.8(15)
C43 N4 N3 108.1(14)
N4' C43' N5 127.7(16)
N4' C43' N1' 116.1(15)
N5 C43' N1' 116.1(15)
C45' C44' C49' 124(2)
C45' C44' N1' 114.5(18)
C49' C44' N1' 121.7(19)
C44' C45' C46' 116.7(19)
C44' C45' H45' 121.7
C46' C45' H45' 121.7
C47' C46' C45' 122(2)
C47' C46' H46' 119.1
C45' C46' H46' 119.1
C46' C47' C48' 120(2)
C46' C47' H47' 120.1
C48' C47' H47' 120.1
C47' C48' C49' 119(2)
C47' C48' H48' 120.4
C49' C48' H48' 120.4
C44' C49' C48' 119(2)
C44' C49' H49' 120.7
C48' C49' H49' 120.7
C43' N1' N2' 103.2(14)
C43' N1' C44' 134.5(18)
N2' N1' C44' 122.3(19)
N3' N2' N1' 106.8(16)
N2' N3' N4' 115.2(15)
C43' N4' N3' 98.7(13)
Cl1 C52 Cl3 111.8(9)
Cl1 C52 Cl2 110.6(9)
Cl3 C52 Cl2 108.8(9)
Cl1 C52 H52 108.5
Cl3 C52 H52 108.5
Cl2 C52 H52 108.5
Cl3' C52' Cl2' 107.9(13)
Cl3' C52' Cl1' 106.5(13)
Cl2' C52' Cl1' 109.9(14)
Cl3' C52' H52' 110.8
Cl2' C52' H52' 110.8
Cl1' C52' H52' 110.8

loop_
_geom_bond_atom_site_label_1
_geom_bond_atom_site_label_2
_geom_bond_distance
C1 C2 1.375(9)
C1 C6 1.390(8)
C1 P1 1.814(6)
C2 C3 1.375(10)
C2 H2 0.9300
C3 C4 1.378(11)
C3 H3 0.9300
C4 C5 1.341(12)
C4 H4 0.9300
C5 C6 1.386(10)
C5 H5 0.9300
C6 H6 0.9300
C7 C8 1.372(9)
C7 C12 1.381(9)
C7 P1 1.825(7)
C8 C9 1.394(11)
C8 H8 0.9300
C9 C10 1.370(13)
C9 H9 0.9300
C10 C11 1.354(13)
C10 H10 0.9300
C11 C12 1.378(12)
C11 H11 0.9300
C12 H12 0.9300
C13 C14 1.377(9)
C13 C18 1.389(8)
C13 P1 1.812(6)
C14 C15 1.402(9)
C14 H14 0.9300
C15 C16 1.354(10)
C15 H15 0.9300
C16 C17 1.389(11)
C16 H16 0.9300
C17 C18 1.385(9)
C17 H17 0.9300
C18 H18 0.9300
C19 C20 1.368(8)
C19 C24 1.395(8)
C19 P2 1.820(5)
C20 C21 1.397(9)
C20 H20 0.9300
C21 C22 1.361(11)
C21 H21 0.9300
C22 C23 1.351(11)
C22 H22 0.9300
C23 C24 1.386(8)
C23 H23 0.9300
C24 H24 0.9300
C25 C26 1.372(7)
C25 C30 1.391(7)
C25 P2 1.807(5)
C26 C27 1.385(8)
C26 H26 0.9300
C27 C28 1.373(9)
C27 H27 0.9300
C28 C29 1.357(9)
C28 H28 0.9300
C29 C30 1.362(8)
C29 H29 0.9300
C30 H30 0.9300
C31 C32 1.382(8)
C31 C36 1.385(8)
C31 P2 1.830(6)
C32 C33 1.371(10)
C32 H32 0.9300
C33 C34 1.373(11)
C33 H33 0.9300
C34 C35 1.377(11)
C34 H34 0.9300
C35 C36 1.382(9)
C35 H35 0.9300
C36 H36 0.9300
C37 C38 1.395(8)
C37 C42 1.399(9)
C37 Pd1 2.003(6)
C38 C39 1.384(10)
C38 H38 0.9300
C39 C40 1.351(12)
C39 H39 0.9300
C40 C41 1.387(12)
C40 H40 0.9300
C41 C42 1.398(8)
C41 H41 0.9300
C42 N5 1.407(8)
C50 O2 1.238(8)
C50 O1 1.248(8)
C50 C51 1.518(9)
C51 H51A 0.9600
C51 H51B 0.9600
C51 H51C 0.9600
C53 Cl6 1.559(11)
C53 Cl5 1.768(13)
C53 Cl4 1.822(13)
C53 H53 0.9800
P1 Pd1 2.3253(15)
P2 Pd1 2.3346(14)
Pd1 O1 2.088(4)
N5 C43' 1.326(14)
N5 C43 1.364(14)
N5 H5A 0.75(6)
C43 N4 1.342(13)
C43 N1 1.358(13)
C44 C45 1.372(16)
C44 C49 1.380(16)
C44 N1 1.423(15)
C45 C46 1.419(17)
C45 H45 0.9300
C46 C47 1.369(16)
C46 H46 0.9300
C47 C48 1.356(17)
C47 H47 0.9300
C48 C49 1.377(16)
C48 H48 0.9300
C49 H49 0.9300
N1 N2 1.392(13)
N2 N3 1.279(15)
N3 N4 1.370(15)
C43' N4' 1.322(13)
C43' N1' 1.333(14)
C44' C45' 1.356(17)
C44' C49' 1.366(17)
C44' N1' 1.418(15)
C45' C46' 1.397(17)
C45' H45' 0.9300
C46' C47' 1.372(17)
C46' H46' 0.9300
C47' C48' 1.375(18)
C47' H47' 0.9300
C48' C49' 1.402(17)
C48' H48' 0.9300
C49' H49' 0.9300
N1' N2' 1.377(13)
N2' N3' 1.269(16)
N3' N4' 1.378(16)
C52 Cl1 1.694(13)
C52 Cl3 1.698(14)
C52 Cl2 1.722(14)
C52 H52 0.9800
C52' Cl3' 1.703(19)
C52' Cl2' 1.706(19)
C52' Cl1' 1.741(19)
C52' H52' 0.9800

loop_
_geom_hbond_atom_site_label_D
_geom_hbond_atom_site_label_H
_geom_hbond_atom_site_label_A
_geom_hbond_distance_DH
_geom_hbond_distance_HA
_geom_hbond_distance_DA
_geom_hbond_angle_DHA
_geom_hbond_site_symmetry_A
C2 H2 O2 0.93 2.54 3.459(9) 167.7 .
C20 H20 O2 0.93 2.54 3.214(9) 129.9 .
C41 H41 N4 0.93 2.51 3.13(2) 124.2 .
C41 H41 N4' 0.93 2.14 2.77(2) 124.4 .
C51 H51C Cl6 0.96 2.94 3.723(10) 139.4 1_565
C53 H53 N4' 0.98 2.43 3.32(2) 150.6 1_455
C49 H49 N2 0.93 2.36 2.93(4) 118.7 2_757
C52 H52 O2 0.98 1.99 2.969(19) 174.7 .
C52' H52' O2 0.98 2.29 3.25(3) 165.7 .

loop_
_geom_torsion_atom_site_label_1
_geom_torsion_atom_site_label_2
_geom_torsion_atom_site_label_3
_geom_torsion_atom_site_label_4
_geom_torsion
C6 C1 C2 C3 -0.4(11)
P1 C1 C2 C3 -179.5(6)
C1 C2 C3 C4 -0.4(13)
C2 C3 C4 C5 0.9(15)
C3 C4 C5 C6 -0.8(15)
C4 C5 C6 C1 0.0(12)
C2 C1 C6 C5 0.6(10)
P1 C1 C6 C5 179.6(6)
C12 C7 C8 C9 -0.9(11)
P1 C7 C8 C9 175.7(6)
C7 C8 C9 C10 0.7(13)
C8 C9 C10 C11 -0.2(17)
C9 C10 C11 C12 -0.1(19)
C10 C11 C12 C7 -0.2(17)
C8 C7 C12 C11 0.7(13)
P1 C7 C12 C11 -175.9(8)
C18 C13 C14 C15 -0.1(11)
P1 C13 C14 C15 178.7(6)
C13 C14 C15 C16 -1.1(12)
C14 C15 C16 C17 0.7(14)
C15 C16 C17 C18 0.9(14)
C16 C17 C18 C13 -2.1(12)
C14 C13 C18 C17 1.6(10)
P1 C13 C18 C17 -177.1(6)
C24 C19 C20 C21 1.2(10)
P2 C19 C20 C21 -179.3(6)
C19 C20 C21 C22 -0.5(13)
C20 C21 C22 C23 -2.0(15)
C21 C22 C23 C24 3.7(14)
C22 C23 C24 C19 -2.9(11)
C20 C19 C24 C23 0.5(10)
P2 C19 C24 C23 -179.1(5)
C30 C25 C26 C27 0.9(9)
P2 C25 C26 C27 -178.4(5)
C25 C26 C27 C28 0.4(10)
C26 C27 C28 C29 -0.2(11)
C27 C28 C29 C30 -1.3(12)
C28 C29 C30 C25 2.6(11)
C26 C25 C30 C29 -2.4(9)
P2 C25 C30 C29 177.0(5)
C36 C31 C32 C33 1.0(9)
P2 C31 C32 C33 -175.7(5)
C31 C32 C33 C34 0.3(10)
C32 C33 C34 C35 -1.3(12)
C33 C34 C35 C36 0.9(12)
C34 C35 C36 C31 0.5(11)
C32 C31 C36 C35 -1.5(9)
P2 C31 C36 C35 175.2(5)
C42 C37 C38 C39 -0.5(9)
Pd1 C37 C38 C39 -178.7(5)
C37 C38 C39 C40 0.1(12)
C38 C39 C40 C41 -0.6(14)
C39 C40 C41 C42 1.3(12)
C40 C41 C42 C37 -1.7(10)
C40 C41 C42 N5 179.6(7)
C38 C37 C42 C41 1.3(9)
Pd1 C37 C42 C41 179.5(5)
C38 C37 C42 N5 -180.0(5)
Pd1 C37 C42 N5 -1.8(8)
C14 C13 P1 C1 17.6(6)
C18 C13 P1 C1 -163.7(5)
C14 C13 P1 C7 -93.4(6)
C18 C13 P1 C7 85.4(6)
C14 C13 P1 Pd1 137.2(5)
C18 C13 P1 Pd1 -44.1(6)
C2 C1 P1 C13 93.0(5)
C6 C1 P1 C13 -86.1(6)
C2 C1 P1 C7 -157.0(5)
C6 C1 P1 C7 24.0(6)
C2 C1 P1 Pd1 -29.9(6)
C6 C1 P1 Pd1 151.0(5)
C8 C7 P1 C13 157.0(6)
C12 C7 P1 C13 -26.4(7)
C8 C7 P1 C1 46.4(6)
C12 C7 P1 C1 -137.0(6)
C8 C7 P1 Pd1 -75.4(6)
C12 C7 P1 Pd1 101.2(6)
C26 C25 P2 C19 -10.0(6)
C30 C25 P2 C19 170.7(5)
C26 C25 P2 C31 99.0(5)
C30 C25 P2 C31 -80.3(5)
C26 C25 P2 Pd1 -134.4(5)
C30 C25 P2 Pd1 46.3(5)
C20 C19 P2 C25 -103.5(5)
C24 C19 P2 C25 76.0(5)
C20 C19 P2 C31 147.5(5)
C24 C19 P2 C31 -33.0(5)
C20 C19 P2 Pd1 19.3(6)
C24 C19 P2 Pd1 -161.2(4)
C32 C31 P2 C25 -167.5(4)
C36 C31 P2 C25 15.9(5)
C32 C31 P2 C19 -55.9(5)
C36 C31 P2 C19 127.5(5)
C32 C31 P2 Pd1 70.0(5)
C36 C31 P2 Pd1 -106.6(5)
C41 C42 N5 C43' -13(2)
C37 C42 N5 C43' 168(2)
C41 C42 N5 C43 0(2)
C37 C42 N5 C43 -179(2)
O2 C50 O1 Pd1 -3.5(10)
C51 C50 O1 Pd1 177.1(5)
C42 N5 C43 N4 1(5)
C42 N5 C43 N1 173.4(19)
C49 C44 C45 C46 3(4)
N1 C44 C45 C46 176(2)
C44 C45 C46 C47 0(3)
C45 C46 C47 C48 -2(3)
C46 C47 C48 C49 1(3)
C47 C48 C49 C44 3(3)
C45 C44 C49 C48 -4(3)
N1 C44 C49 C48 -178(2)
N4 C43 N1 N2 -5(3)
N5 C43 N1 N2 -179(3)
N4 C43 N1 C44 178(2)
N5 C43 N1 C44 4(5)
C45 C44 N1 C43 81(3)
C49 C44 N1 C43 -105(3)
C45 C44 N1 N2 -96(3)
C49 C44 N1 N2 78(3)
C43 N1 N2 N3 4(3)
C44 N1 N2 N3 -178.3(17)
N1 N2 N3 N4 -2(2)
N1 C43 N4 N3 4(3)
N5 C43 N4 N3 178(3)
N2 N3 N4 C43 -1(3)
C42 N5 C43' N4' 3(5)
C42 N5 C43' N1' -172.6(16)
C49' C44' C45' C46' 0(4)
N1' C44' C45' C46' -178(2)
C44' C45' C46' C47' -3(3)
C45' C46' C47' C48' 1(4)
C46' C47' C48' C49' 3(4)
C45' C44' C49' C48' 4(4)
N1' C44' C49' C48' -178(2)
C47' C48' C49' C44' -6(3)
N4' C43' N1' N2' 2(3)
N5 C43' N1' N2' 178(3)
N4' C43' N1' C44' -177(2)
N5 C43' N1' C44' -1(4)
C45' C44' N1' C43' 108(3)
C49' C44' N1' C43' -69(4)
C45' C44' N1' N2' -71(3)
C49' C44' N1' N2' 112(3)
C43' N1' N2' N3' 0(2)
C44' N1' N2' N3' 178.8(18)
N1' N2' N3' N4' -1(2)
N5 C43' N4' N3' -178(3)
N1' C43' N4' N3' -3(3)
N2' N3' N4' C43' 3(3)
